data_4324561
loop_
_publ_author_name
'Pedro Traar'
'J\"org A. Schachner'
'Lisa Steiner'
'Anna Sachse'
'Manuel Volpe'
'Nadia C. M\"osch-Zanetti'

_publ_section_title
;
 Oxorhenium(V) Complexes with Pyrazole Based Aryloxide Ligands and
 Application in Olefin Epoxidation
;
_journal_name_full 'Inorganic Chemistry'
_journal_page_first 1983
_journal_page_last 1990
_journal_paper_doi 10.1021/ic102455v
_journal_volume 50
_journal_year 2011
_chemical_formula_moiety 'C22 H21 N5 O3 Re, C F3 O3 S '
_chemical_formula_sum 'C23 H21 F3 N5 O6 Re S'
_chemical_formula_weight 738.71
_chemical_name_systematic
; 
 ? 
;
_space_group_IT_number 14
_symmetry_cell_setting monoclinic
_symmetry_space_group_name_Hall '-P 2yn'
_symmetry_space_group_name_H-M 'P 1 21/n 1'
_atom_sites_solution_hydrogens geom
_atom_sites_solution_primary direct
_atom_sites_solution_secondary difmap
_audit_creation_method SHELXL-97
_cell_angle_alpha 90.00
_cell_angle_beta 94.6470(10)
_cell_angle_gamma 90.00
_cell_formula_units_Z 4
_cell_length_a 12.3618(5)
_cell_length_b 13.9869(5)
_cell_length_c 14.1942(5)
_cell_measurement_reflns_used 9246
_cell_measurement_temperature 100(2)
_cell_measurement_theta_max 29.97
_cell_measurement_theta_min 2.70
_cell_volume 2446.16(16)
_computing_cell_refinement 'Bruker SAINT'
_computing_data_collection 'Bruker APEX2'
_computing_data_reduction 'Bruker SAINT'
_computing_molecular_graphics 'Bruker SHELXTL'
_computing_publication_material 'Bruker SHELXTL'
_computing_structure_refinement 'SHELXL-97 (Sheldrick, 2008)'
_computing_structure_solution 'SHELXS-97 (Sheldrick, 2008)'
_diffrn_ambient_temperature 100(2)
_diffrn_measured_fraction_theta_full 0.998
_diffrn_measured_fraction_theta_max 0.998
_diffrn_measurement_device_type 'Bruker APEX-II CCD'
_diffrn_measurement_method '\f and \w scans'
_diffrn_radiation_monochromator graphite
_diffrn_radiation_source 'fine-focus sealed tube'
_diffrn_radiation_type MoK\a
_diffrn_radiation_wavelength 0.71073
_diffrn_reflns_av_R_equivalents 0.0367
_diffrn_reflns_av_sigmaI/netI 0.0243
_diffrn_reflns_limit_h_max 17
_diffrn_reflns_limit_h_min -17
_diffrn_reflns_limit_k_max 19
_diffrn_reflns_limit_k_min -19
_diffrn_reflns_limit_l_max 19
_diffrn_reflns_limit_l_min -19
_diffrn_reflns_number 50786
_diffrn_reflns_theta_full 30.02
_diffrn_reflns_theta_max 30.02
_diffrn_reflns_theta_min 2.05
_diffrn_standards_number 0
_exptl_absorpt_coefficient_mu 5.128
_exptl_absorpt_correction_T_max 0.7836
_exptl_absorpt_correction_T_min 0.2335
_exptl_absorpt_correction_type multi-scan
_exptl_absorpt_process_details SADABS
_exptl_crystal_colour green
_exptl_crystal_density_diffrn 2.006
_exptl_crystal_description needle
_exptl_crystal_F_000 1440
_exptl_crystal_size_max 0.40
_exptl_crystal_size_mid 0.05
_exptl_crystal_size_min 0.05
_refine_diff_density_max 2.727
_refine_diff_density_min -0.901
_refine_diff_density_rms 0.125
_refine_ls_extinction_method none
_refine_ls_goodness_of_fit_ref 1.160
_refine_ls_hydrogen_treatment riding
_refine_ls_matrix_type full
_refine_ls_number_parameters 355
_refine_ls_number_reflns 7126
_refine_ls_number_restraints 0
_refine_ls_restrained_S_all 1.160
_refine_ls_R_factor_all 0.0320
_refine_ls_R_factor_gt 0.0242
_refine_ls_shift/su_max 0.001
_refine_ls_shift/su_mean 0.000
_refine_ls_structure_factor_coef Fsqd
_refine_ls_weighting_details 'calc w=1/[\s^2^(Fo^2^)+(0.0096P)^2^+8.8157P] where P=(Fo^2^+2Fc^2^)/3'
_refine_ls_weighting_scheme calc
_refine_ls_wR_factor_gt 0.0545
_refine_ls_wR_factor_ref 0.0580
_reflns_number_gt 6244
_reflns_number_total 7126
_reflns_threshold_expression >2sigma(I)
_cod_data_source_file ic102455v_si_002_4.cif
_cod_data_source_block RETFPZ
_cod_database_code 4324561

loop_
_symmetry_equiv_pos_as_xyz
'x, y, z'
'-x+1/2, y+1/2, -z+1/2'
'-x, -y, -z'
'x-1/2, -y-1/2, z-1/2'

loop_
_atom_site_label
_atom_site_type_symbol
_atom_site_fract_x
_atom_site_fract_y
_atom_site_fract_z
_atom_site_U_iso_or_equiv
_atom_site_adp_type
_atom_site_occupancy
_atom_site_symmetry_multiplicity
_atom_site_calc_flag
_atom_site_refinement_flags
Re1 Re 0.260943(9) 0.578823(8) 0.131718(8) 0.01104(4) Uani 1 1 d .
N1 N 0.0951(2) 0.55482(18) 0.12800(18) 0.0137(5) Uani 1 1 d .
N2 N 0.0374(2) 0.4927(2) 0.18086(19) 0.0160(5) Uani 1 1 d .
N3 N 0.4294(2) 0.58437(19) 0.11179(18) 0.0141(5) Uani 1 1 d .
N4 N 0.4871(2) 0.6626(2) 0.08866(19) 0.0157(5) Uani 1 1 d .
O1 O 0.26847(18) 0.68449(16) 0.18966(16) 0.0174(4) Uani 1 1 d .
O2 O 0.23460(18) 0.62276(16) 0.00018(15) 0.0147(4) Uani 1 1 d .
O3 O 0.28201(18) 0.44492(15) 0.09697(15) 0.0136(4) Uani 1 1 d .
C1S C 0.3955(3) 0.4243(3) 0.4116(2) 0.0236(7) Uani 1 1 d .
H1S1 H 0.3627 0.3606 0.4135 0.035 Uiso 1 1 calc R
H1S2 H 0.3845 0.4585 0.4704 0.035 Uiso 1 1 calc R
H1S3 H 0.4734 0.4180 0.4048 0.035 Uiso 1 1 calc R
C2S C 0.3451(3) 0.4771(2) 0.3322(2) 0.0159(6) Uani 1 1 d .
N1S N 0.3072(2) 0.51809(19) 0.26815(18) 0.0152(5) Uani 1 1 d .
C1 C 0.1494(3) 0.6772(2) -0.0331(2) 0.0141(6) Uani 1 1 d .
C2 C 0.1662(3) 0.7389(2) -0.1082(2) 0.0184(6) Uani 1 1 d .
H2 H 0.2346 0.7395 -0.1342 0.022 Uiso 1 1 calc R
C3 C 0.0843(3) 0.7990(2) -0.1452(3) 0.0228(7) Uani 1 1 d .
H3 H 0.0968 0.8405 -0.1961 0.027 Uiso 1 1 calc R
C4 C -0.0165(3) 0.7985(2) -0.1075(3) 0.0226(7) Uani 1 1 d .
H4 H -0.0725 0.8403 -0.1320 0.027 Uiso 1 1 calc R
C5 C -0.0342(3) 0.7370(2) -0.0344(2) 0.0201(6) Uani 1 1 d .
H5 H -0.1030 0.7368 -0.0090 0.024 Uiso 1 1 calc R
C6 C 0.0470(3) 0.6745(2) 0.0031(2) 0.0150(6) Uani 1 1 d .
C7 C 0.0193(3) 0.6040(2) 0.0731(2) 0.0143(6) Uani 1 1 d .
C8 C -0.0846(3) 0.5738(2) 0.0913(2) 0.0179(6) Uani 1 1 d .
H8 H -0.1518 0.5969 0.0629 0.021 Uiso 1 1 calc R
C9 C -0.0692(3) 0.5036(2) 0.1591(2) 0.0190(6) Uani 1 1 d .
H9 H -0.1250 0.4686 0.1859 0.023 Uiso 1 1 calc R
C10 C 0.0872(3) 0.4213(3) 0.2448(2) 0.0212(6) Uani 1 1 d .
H10A H 0.1182 0.4525 0.3026 0.032 Uiso 1 1 calc R
H10B H 0.1448 0.3882 0.2141 0.032 Uiso 1 1 calc R
H10C H 0.0322 0.3749 0.2607 0.032 Uiso 1 1 calc R
C11 C 0.3620(3) 0.3826(2) 0.1283(2) 0.0144(6) Uani 1 1 d .
C12 C 0.3356(3) 0.2872(2) 0.1406(2) 0.0174(6) Uani 1 1 d .
H12 H 0.2636 0.2656 0.1251 0.021 Uiso 1 1 calc R
C13 C 0.4155(3) 0.2234(2) 0.1760(2) 0.0207(7) Uani 1 1 d .
H13 H 0.3978 0.1579 0.1839 0.025 Uiso 1 1 calc R
C14 C 0.5203(3) 0.2550(3) 0.1997(2) 0.0231(7) Uani 1 1 d .
H14 H 0.5737 0.2116 0.2260 0.028 Uiso 1 1 calc R
C15 C 0.5475(3) 0.3494(3) 0.1851(2) 0.0197(6) Uani 1 1 d .
H15 H 0.6199 0.3703 0.2003 0.024 Uiso 1 1 calc R
C16 C 0.4690(3) 0.4145(2) 0.1483(2) 0.0150(6) Uani 1 1 d .
C17 C 0.5015(3) 0.5123(2) 0.1271(2) 0.0147(6) Uani 1 1 d .
C18 C 0.6060(3) 0.5464(2) 0.1146(2) 0.0186(6) Uani 1 1 d .
H18 H 0.6720 0.5114 0.1215 0.022 Uiso 1 1 calc R
C19 C 0.5930(3) 0.6410(3) 0.0902(2) 0.0202(7) Uani 1 1 d .
H19 H 0.6493 0.6838 0.0768 0.024 Uiso 1 1 calc R
C20 C 0.4369(3) 0.7533(2) 0.0589(2) 0.0208(7) Uani 1 1 d .
H20A H 0.4934 0.7992 0.0452 0.031 Uiso 1 1 calc R
H20B H 0.3957 0.7784 0.1096 0.031 Uiso 1 1 calc R
H20C H 0.3879 0.7432 0.0020 0.031 Uiso 1 1 calc R
O4 O 0.7100(3) 0.8459(3) 0.0314(3) 0.0586(11) Uani 1 1 d .
O5 O 0.7090(2) 0.8756(2) 0.1985(2) 0.0323(6) Uani 1 1 d .
O6 O 0.8489(2) 0.9463(2) 0.1082(2) 0.0318(6) Uani 1 1 d .
F1 F 0.6830(3) 1.0794(2) 0.1523(3) 0.0763(13) Uani 1 1 d .
F2 F 0.6698(2) 1.0513(3) 0.0022(3) 0.0739(12) Uani 1 1 d .
F3 F 0.5524(2) 0.9924(3) 0.0915(3) 0.0690(11) Uani 1 1 d .
S1 S 0.74137(7) 0.90845(6) 0.10698(6) 0.02085(17) Uani 1 1 d .
C21 C 0.6577(3) 1.0122(3) 0.0868(4) 0.0425(12) Uani 1 1 d .

loop_
_atom_site_aniso_label
_atom_site_aniso_U_11
_atom_site_aniso_U_22
_atom_site_aniso_U_33
_atom_site_aniso_U_23
_atom_site_aniso_U_13
_atom_site_aniso_U_12
Re1 0.01099(6) 0.01230(6) 0.00998(5) -0.00056(4) 0.00172(4) 0.00029(4)
N1 0.0170(13) 0.0139(12) 0.0106(12) 0.0000(9) 0.0033(9) -0.0016(9)
N2 0.0155(13) 0.0183(13) 0.0146(12) 0.0012(10) 0.0041(10) -0.0031(10)
N3 0.0146(12) 0.0149(12) 0.0128(12) -0.0002(10) 0.0018(9) -0.0020(10)
N4 0.0147(12) 0.0180(13) 0.0146(12) 0.0007(10) 0.0038(10) -0.0031(10)
O1 0.0161(11) 0.0178(11) 0.0186(11) -0.0036(9) 0.0039(9) -0.0009(9)
O2 0.0159(10) 0.0168(11) 0.0116(10) 0.0028(8) 0.0024(8) 0.0030(8)
O3 0.0136(10) 0.0134(10) 0.0138(10) 0.0001(8) 0.0003(8) 0.0012(8)
C1S 0.0208(16) 0.0317(18) 0.0181(16) 0.0085(14) 0.0009(12) 0.0030(15)
C2S 0.0144(14) 0.0180(15) 0.0156(15) -0.0037(12) 0.0031(11) -0.0017(11)
N1S 0.0149(12) 0.0175(12) 0.0134(12) -0.0018(10) 0.0017(10) -0.0010(10)
C1 0.0169(15) 0.0128(13) 0.0125(14) -0.0010(11) 0.0002(11) 0.0012(11)
C2 0.0225(16) 0.0177(15) 0.0151(15) 0.0014(12) 0.0025(12) 0.0002(12)
C3 0.0289(18) 0.0180(16) 0.0207(17) 0.0043(13) -0.0039(13) -0.0009(13)
C4 0.0229(17) 0.0186(16) 0.0251(18) 0.0009(13) -0.0056(13) 0.0048(13)
C5 0.0173(15) 0.0194(15) 0.0229(16) -0.0023(13) -0.0029(12) 0.0035(13)
C6 0.0164(14) 0.0151(14) 0.0133(14) -0.0016(11) -0.0003(11) 0.0002(11)
C7 0.0146(14) 0.0153(14) 0.0131(14) -0.0051(11) 0.0019(11) 0.0007(11)
C8 0.0136(14) 0.0227(15) 0.0173(15) -0.0040(13) 0.0018(11) -0.0001(12)
C9 0.0146(15) 0.0248(17) 0.0180(15) -0.0022(13) 0.0035(12) -0.0038(12)
C10 0.0206(16) 0.0221(16) 0.0208(16) 0.0064(13) 0.0015(12) -0.0017(13)
C11 0.0171(14) 0.0160(14) 0.0103(13) 0.0001(11) 0.0020(11) 0.0037(11)
C12 0.0204(16) 0.0184(15) 0.0139(14) 0.0004(11) 0.0039(11) 0.0031(12)
C13 0.0273(17) 0.0166(15) 0.0193(16) 0.0037(12) 0.0080(13) 0.0052(13)
C14 0.0241(17) 0.0258(18) 0.0199(16) 0.0050(13) 0.0052(13) 0.0121(14)
C15 0.0167(15) 0.0261(17) 0.0165(15) -0.0005(13) 0.0022(12) 0.0056(13)
C16 0.0164(14) 0.0170(14) 0.0119(13) -0.0019(11) 0.0020(10) 0.0033(12)
C17 0.0150(14) 0.0194(15) 0.0097(13) -0.0027(11) 0.0012(10) 0.0012(12)
C18 0.0137(15) 0.0247(16) 0.0176(15) -0.0022(13) 0.0012(12) 0.0007(12)
C19 0.0150(15) 0.0262(17) 0.0199(16) -0.0019(13) 0.0045(12) -0.0047(13)
C20 0.0220(16) 0.0164(15) 0.0241(17) 0.0010(13) 0.0024(13) -0.0022(12)
O4 0.075(3) 0.056(2) 0.049(2) -0.0311(18) 0.0267(19) -0.032(2)
O5 0.0282(14) 0.0408(16) 0.0292(14) 0.0141(12) 0.0095(11) 0.0073(12)
O6 0.0184(13) 0.0389(16) 0.0385(16) 0.0097(13) 0.0054(11) 0.0027(11)
F1 0.082(3) 0.0209(13) 0.136(3) -0.0083(18) 0.067(2) 0.0027(14)
F2 0.0303(15) 0.101(3) 0.093(3) 0.079(2) 0.0195(15) 0.0171(16)
F3 0.0179(12) 0.100(3) 0.090(2) 0.065(2) 0.0161(14) 0.0124(15)
S1 0.0183(4) 0.0173(4) 0.0278(4) -0.0060(3) 0.0069(3) -0.0001(3)
C21 0.023(2) 0.043(3) 0.063(3) 0.031(2) 0.015(2) 0.0052(18)

loop_
_atom_type_symbol
_atom_type_description
_atom_type_scat_dispersion_real
_atom_type_scat_dispersion_imag
_atom_type_scat_source
Re Re -1.0185 7.2310 'International Tables Vol C Tables 4.2.6.8 and 6.1.1.4'
N N 0.0061 0.0033 'International Tables Vol C Tables 4.2.6.8 and 6.1.1.4'
O O 0.0106 0.0060 'International Tables Vol C Tables 4.2.6.8 and 6.1.1.4'
F F 0.0171 0.0103 'International Tables Vol C Tables 4.2.6.8 and 6.1.1.4'
S S 0.1246 0.1234 'International Tables Vol C Tables 4.2.6.8 and 6.1.1.4'
C C 0.0033 0.0016 'International Tables Vol C Tables 4.2.6.8 and 6.1.1.4'
H H 0.0000 0.0000 'International Tables Vol C Tables 4.2.6.8 and 6.1.1.4'

loop_
_geom_angle_atom_site_label_1
_geom_angle_atom_site_label_2
_geom_angle_atom_site_label_3
_geom_angle
O1 Re1 O3 162.75(10)
O1 Re1 O2 100.78(10)
O3 Re1 O2 94.29(9)
O1 Re1 N1 99.74(10)
O3 Re1 N1 89.43(10)
O2 Re1 N1 86.51(10)
O1 Re1 N3 90.97(10)
O3 Re1 N3 81.36(10)
O2 Re1 N3 87.19(9)
N1 Re1 N3 168.42(10)
O1 Re1 N1S 84.67(11)
O3 Re1 N1S 79.51(10)
O2 Re1 N1S 171.87(10)
N1 Re1 N1S 98.59(10)
N3 Re1 N1S 86.69(10)
C7 N1 N2 105.5(3)
C7 N1 Re1 124.6(2)
N2 N1 Re1 129.8(2)
C9 N2 N1 110.2(3)
C9 N2 C10 125.6(3)
N1 N2 C10 124.1(3)
C17 N3 N4 106.6(3)
C17 N3 Re1 126.3(2)
N4 N3 Re1 126.9(2)
C19 N4 N3 110.2(3)
C19 N4 C20 126.3(3)
N3 N4 C20 123.3(3)
C1 O2 Re1 124.82(19)
C11 O3 Re1 129.5(2)
N1S C2S C1S 178.4(4)
C2S N1S Re1 167.7(3)
O2 C1 C2 116.9(3)
O2 C1 C6 123.8(3)
C2 C1 C6 119.3(3)
C3 C2 C1 120.9(3)
C2 C3 C4 120.0(3)
C5 C4 C3 119.5(3)
C4 C5 C6 121.5(3)
C5 C6 C1 118.9(3)
C5 C6 C7 118.6(3)
C1 C6 C7 122.3(3)
N1 C7 C8 110.1(3)
N1 C7 C6 123.0(3)
C8 C7 C6 126.8(3)
C9 C8 C7 105.5(3)
N2 C9 C8 108.7(3)
O3 C11 C12 118.9(3)
O3 C11 C16 120.5(3)
C12 C11 C16 120.5(3)
C11 C12 C13 119.7(3)
C14 C13 C12 120.3(3)
C15 C14 C13 120.2(3)
C14 C15 C16 120.5(3)
C15 C16 C11 118.7(3)
C15 C16 C17 119.4(3)
C11 C16 C17 121.8(3)
N3 C17 C18 109.2(3)
N3 C17 C16 122.8(3)
C18 C17 C16 127.9(3)
C19 C18 C17 105.6(3)
N4 C19 C18 108.4(3)
O4 S1 O6 115.9(2)
O4 S1 O5 113.7(2)
O6 S1 O5 115.22(18)
O4 S1 C21 105.1(3)
O6 S1 C21 103.08(19)
O5 S1 C21 101.52(19)
F3 C21 F2 108.0(4)
F3 C21 F1 106.5(4)
F2 C21 F1 107.4(4)
F3 C21 S1 112.1(3)
F2 C21 S1 111.6(3)
F1 C21 S1 111.0(4)

loop_
_geom_bond_atom_site_label_1
_geom_bond_atom_site_label_2
_geom_bond_distance
Re1 O1 1.690(2)
Re1 O3 1.959(2)
Re1 O2 1.968(2)
Re1 N1 2.073(3)
Re1 N3 2.125(3)
Re1 N1S 2.149(3)
N1 C7 1.357(4)
N1 N2 1.383(3)
N2 C9 1.338(4)
N2 C10 1.453(4)
N3 C17 1.352(4)
N3 N4 1.361(4)
N4 C19 1.342(4)
N4 C20 1.460(4)
O2 C1 1.354(4)
O3 C11 1.366(4)
C1S C2S 1.446(5)
C2S N1S 1.142(4)
C1 C2 1.400(4)
C1 C6 1.404(4)
C2 C3 1.386(5)
C3 C4 1.396(5)
C4 C5 1.379(5)
C5 C6 1.403(4)
C6 C7 1.461(4)
C7 C8 1.396(4)
C8 C9 1.378(5)
C11 C12 1.387(4)
C11 C16 1.404(4)
C12 C13 1.394(5)
C13 C14 1.385(5)
C14 C15 1.382(5)
C15 C16 1.401(4)
C16 C17 1.463(4)
C17 C18 1.401(4)
C18 C19 1.374(5)
O4 S1 1.414(3)
O5 S1 1.464(3)
O6 S1 1.430(3)
F1 C21 1.342(7)
F2 C21 1.340(5)
F3 C21 1.337(5)
S1 C21 1.792(5)

loop_
_geom_torsion_atom_site_label_1
_geom_torsion_atom_site_label_2
_geom_torsion_atom_site_label_3
_geom_torsion_atom_site_label_4
_geom_torsion
O1 Re1 N1 C7 71.9(3)
O3 Re1 N1 C7 -122.8(2)
O2 Re1 N1 C7 -28.5(2)
N3 Re1 N1 C7 -85.6(6)
N1S Re1 N1 C7 157.9(2)
O1 Re1 N1 N2 -104.3(3)
O3 Re1 N1 N2 61.0(3)
O2 Re1 N1 N2 155.3(3)
N3 Re1 N1 N2 98.2(5)
N1S Re1 N1 N2 -18.3(3)
C7 N1 N2 C9 0.0(3)
Re1 N1 N2 C9 176.8(2)
C7 N1 N2 C10 175.5(3)
Re1 N1 N2 C10 -7.8(4)
O1 Re1 N3 C17 133.4(3)
O3 Re1 N3 C17 -31.1(2)
O2 Re1 N3 C17 -125.8(3)
N1 Re1 N3 C17 -68.7(6)
N1S Re1 N3 C17 48.8(3)
O1 Re1 N3 N4 -40.9(2)
O3 Re1 N3 N4 154.7(3)
O2 Re1 N3 N4 59.9(2)
N1 Re1 N3 N4 117.0(5)
N1S Re1 N3 N4 -125.5(2)
C17 N3 N4 C19 -0.6(3)
Re1 N3 N4 C19 174.6(2)
C17 N3 N4 C20 174.6(3)
Re1 N3 N4 C20 -10.2(4)
O1 Re1 O2 C1 -58.8(2)
O3 Re1 O2 C1 129.7(2)
N1 Re1 O2 C1 40.5(2)
N3 Re1 O2 C1 -149.2(2)
N1S Re1 O2 C1 169.6(6)
O1 Re1 O3 C11 -18.3(5)
O2 Re1 O3 C11 132.6(2)
N1 Re1 O3 C11 -141.0(2)
N3 Re1 O3 C11 46.1(2)
N1S Re1 O3 C11 -42.1(2)
C1S C2S N1S Re1 7(14)
O1 Re1 N1S C2S -131.2(12)
O3 Re1 N1S C2S 41.9(12)
O2 Re1 N1S C2S 1.3(17)
N1 Re1 N1S C2S 129.7(12)
N3 Re1 N1S C2S -39.9(12)
Re1 O2 C1 C2 149.9(2)
Re1 O2 C1 C6 -30.4(4)
O2 C1 C2 C3 -178.3(3)
C6 C1 C2 C3 1.9(5)
C1 C2 C3 C4 0.0(5)
C2 C3 C4 C5 -0.9(5)
C3 C4 C5 C6 0.0(5)
C4 C5 C6 C1 1.8(5)
C4 C5 C6 C7 -173.4(3)
O2 C1 C6 C5 177.5(3)
C2 C1 C6 C5 -2.7(5)
O2 C1 C6 C7 -7.5(5)
C2 C1 C6 C7 172.3(3)
N2 N1 C7 C8 0.3(3)
Re1 N1 C7 C8 -176.7(2)
N2 N1 C7 C6 -177.2(3)
Re1 N1 C7 C6 5.9(4)
C5 C6 C7 N1 -165.5(3)
C1 C6 C7 N1 19.4(5)
C5 C6 C7 C8 17.5(5)
C1 C6 C7 C8 -157.5(3)
N1 C7 C8 C9 -0.4(4)
C6 C7 C8 C9 176.9(3)
N1 N2 C9 C8 -0.3(4)
C10 N2 C9 C8 -175.7(3)
C7 C8 C9 N2 0.4(4)
Re1 O3 C11 C12 143.4(2)
Re1 O3 C11 C16 -36.2(4)
O3 C11 C12 C13 -177.6(3)
C16 C11 C12 C13 2.1(5)
C11 C12 C13 C14 0.7(5)
C12 C13 C14 C15 -2.4(5)
C13 C14 C15 C16 1.3(5)
C14 C15 C16 C11 1.3(5)
C14 C15 C16 C17 -175.6(3)
O3 C11 C16 C15 176.6(3)
C12 C11 C16 C15 -3.0(5)
O3 C11 C16 C17 -6.6(4)
C12 C11 C16 C17 173.8(3)
N4 N3 C17 C18 0.8(3)
Re1 N3 C17 C18 -174.5(2)
N4 N3 C17 C16 -176.3(3)
Re1 N3 C17 C16 8.5(4)
C15 C16 C17 N3 -164.9(3)
C11 C16 C17 N3 18.3(5)
C15 C16 C17 C18 18.7(5)
C11 C16 C17 C18 -158.1(3)
N3 C17 C18 C19 -0.6(4)
C16 C17 C18 C19 176.2(3)
N3 N4 C19 C18 0.2(4)
C20 N4 C19 C18 -174.8(3)
C17 C18 C19 N4 0.3(4)
O4 S1 C21 F3 63.7(4)
O6 S1 C21 F3 -174.5(4)
O5 S1 C21 F3 -54.9(4)
O4 S1 C21 F2 -57.6(4)
O6 S1 C21 F2 64.1(4)
O5 S1 C21 F2 -176.3(4)
O4 S1 C21 F1 -177.4(3)
O6 S1 C21 F1 -55.6(3)
O5 S1 C21 F1 64.0(3)
